data_1560119
loop_
_publ_author_name
'Kurogi, Takashi'
'Kuroki, Kaito'
'Moritani, Shunsuke'
'Takai, Kazuhiko'

_publ_section_title
;
 Structural elucidation of a methylenation reagent of esters: synthesis
 and reactivity of a dinuclear titanium(iii) methylene complex
;
_journal_issue 10
_journal_name_full 'Chemical Science'
_journal_page_first 3509
_journal_page_last 3515
_journal_paper_doi 10.1039/D0SC06366E
_journal_volume 12
_journal_year 2021
_chemical_formula_moiety 'C13 H34 Cl4 N4 Ti2'
_chemical_formula_sum 'C13 H34 Cl4 N4 Ti2'
_chemical_formula_weight 484.04
_chemical_properties_physical Air-sensitive,Moisture-sensitive
_space_group_crystal_system monoclinic
_space_group_IT_number 15
_space_group_name_Hall '-C 2yc'
_space_group_name_H-M_alt 'C 1 2/c 1'
_atom_sites_solution_hydrogens mixed
_atom_sites_solution_primary direct
_atom_sites_solution_secondary difmap
_audit_creation_date 2020-01-31
_audit_creation_method
;
Olex2 1.2
(compiled 2018.05.29 svn.r3510 for OlexSys, GUI svn.r5506)
;
_audit_update_record
;
2020-11-19 deposited with the CCDC.	2021-01-19 downloaded from the CCDC.
;
_cell_angle_alpha 90
_cell_angle_beta 121.198(6)
_cell_angle_gamma 90
_cell_formula_units_Z 4
_cell_length_a 23.348(11)
_cell_length_b 8.843(4)
_cell_length_c 12.648(6)
_cell_measurement_reflns_used 3252
_cell_measurement_temperature 100(2)
_cell_measurement_theta_max 27.5
_cell_measurement_theta_min 2.5
_cell_volume 2233.7(18)
_computing_cell_refinement 'CrystalClear-SM Expert 2.0 r16 (Rigaku, 2014)'
_computing_data_collection 'CrystalClear-SM Expert 2.0 r16 (Rigaku, 2014)'
_computing_data_reduction 'CrystalClear-SM Expert 2.0 r16 (Rigaku, 2014)'
_computing_molecular_graphics 'Olex2 (Dolomanov et al., 2009)'
_computing_publication_material 'Olex2 (Dolomanov et al., 2009)'
_computing_structure_refinement 'ShelXL (Sheldrick, 2015)'
_computing_structure_solution 'SHELXS-97 (Sheldrick, 2008)'
_diffrn_ambient_temperature 100(2)
_diffrn_detector CCD
_diffrn_measured_fraction_theta_full 0.996
_diffrn_measured_fraction_theta_max 0.996
_diffrn_measurement_device
;
AFC11 (Right): Eulerian 3 circle
;
_diffrn_measurement_device_type
;
Rigaku Saturn724+ (4x4 bin mode)
;
_diffrn_measurement_method 'profile data from \w-scans'
_diffrn_measurement_specimen_support Fiber
_diffrn_radiation_monochromator Confocal
_diffrn_radiation_type MoK\a
_diffrn_radiation_wavelength 0.71075
_diffrn_reflns_av_R_equivalents 0.0353
_diffrn_reflns_av_unetI/netI 0.0367
_diffrn_reflns_Laue_measured_fraction_full 0.996
_diffrn_reflns_Laue_measured_fraction_max 0.996
_diffrn_reflns_limit_h_max 30
_diffrn_reflns_limit_h_min -30
_diffrn_reflns_limit_k_max 8
_diffrn_reflns_limit_k_min -11
_diffrn_reflns_limit_l_max 16
_diffrn_reflns_limit_l_min -16
_diffrn_reflns_number 9148
_diffrn_reflns_point_group_measured_fraction_full 0.996
_diffrn_reflns_point_group_measured_fraction_max 0.996
_diffrn_reflns_theta_full 25.242
_diffrn_reflns_theta_max 27.465
_diffrn_reflns_theta_min 3.223
_diffrn_source 'Rotating Anode'
_exptl_absorpt_coefficient_mu 1.196
_exptl_absorpt_correction_T_max 1.000
_exptl_absorpt_correction_T_min 0.833
_exptl_absorpt_correction_type multi-scan
_exptl_absorpt_process_details
;
Jacobson, R. (1998). REQAB. Private communication to the 
Rigaku Corporation, Tokyo, Japan.
;
_exptl_crystal_colour brown
_exptl_crystal_density_diffrn 1.439
_exptl_crystal_description block
_exptl_crystal_F_000 1008
_exptl_crystal_recrystallization_method 'Re-crystallisation from solvent: THF/hexane'
_exptl_crystal_size_max 0.1
_exptl_crystal_size_mid 0.08
_exptl_crystal_size_min 0.01
_refine_diff_density_max 4.149
_refine_diff_density_min -1.211
_refine_diff_density_rms 0.153
_refine_ls_extinction_method none
_refine_ls_goodness_of_fit_ref 1.055
_refine_ls_hydrogen_treatment mixed
_refine_ls_matrix_type full
_refine_ls_number_parameters 113
_refine_ls_number_reflns 2548
_refine_ls_number_restraints 0
_refine_ls_restrained_S_all 1.055
_refine_ls_R_factor_all 0.0851
_refine_ls_R_factor_gt 0.0768
_refine_ls_shift/su_max 0.000
_refine_ls_shift/su_mean 0.000
_refine_ls_structure_factor_coef Fsqd
_refine_ls_weighting_details 'w=1/[\s^2^(Fo^2^)+(0.0970P)^2^+30.5438P] where P=(Fo^2^+2Fc^2^)/3'
_refine_ls_weighting_scheme calc
_refine_ls_wR_factor_gt 0.1988
_refine_ls_wR_factor_ref 0.2057
_reflns_Friedel_coverage 0.000
_reflns_number_gt 2217
_reflns_number_total 2548
_reflns_threshold_expression 'I > 2\s(I)'
_cod_data_source_file d0sc06366e2.cif
_cod_data_source_block Ti2CH2Cl4tmeda
_cod_depositor_comments 'Adding full bibliography for 1560116--1560121.cif.'
_cod_database_code 1560119
_shelx_shelxl_version_number 2018/3
_shelx_space_group_comment
;
The symmetry employed for this shelxl refinement is uniquely defined
by the following loop, which should always be used as a source of
symmetry information in preference to the above space-group names.
They are only intended as comments.
;
_shelx_estimated_absorpt_t_max 0.988
_shelx_estimated_absorpt_t_min 0.890
_olex2_submission_special_instructions 'No special instructions were received'

loop_
_space_group_symop_operation_xyz
'x, y, z'
'-x, y, -z+1/2'
'x+1/2, y+1/2, z'
'-x+1/2, y+1/2, -z+1/2'
'-x, -y, -z'
'x, -y, z-1/2'
'-x+1/2, -y+1/2, -z'
'x+1/2, -y+1/2, z-1/2'

loop_
_atom_site_label
_atom_site_type_symbol
_atom_site_fract_x
_atom_site_fract_y
_atom_site_fract_z
_atom_site_U_iso_or_equiv
_atom_site_adp_type
_atom_site_occupancy
_atom_site_site_symmetry_order
_atom_site_calc_flag
_atom_site_refinement_flags_posn
_atom_site_refinement_flags_adp
_atom_site_refinement_flags_occupancy
_atom_site_disorder_assembly
_atom_site_disorder_group
Ti1 Ti 0.43505(4) 0.20539(10) 0.20584(8) 0.0196(3) Uani 1 1 d . . . . .
Cl1 Cl 0.35324(6) 0.30492(14) 0.00614(11) 0.0265(3) Uani 1 1 d . . . . .
Cl2 Cl 0.51717(6) 0.06513(14) 0.39285(11) 0.0240(3) Uani 1 1 d . . . . .
C1 C 0.500000 0.3880(8) 0.250000 0.0252(14) Uani 1 2 d S T P . .
H1 H 0.468(4) 0.458(8) 0.178(7) 0.05(2) Uiso 1 1 d . . . . .
N1 N 0.3879(2) 0.3057(5) 0.3081(4) 0.0247(9) Uani 1 1 d . . . . .
N2 N 0.3591(2) 0.0065(5) 0.1875(4) 0.0237(9) Uani 1 1 d . . . . .
C2 C 0.3246(3) 0.2189(7) 0.2688(6) 0.0375(13) Uani 1 1 d . . . . .
H2A H 0.307803 0.244242 0.324236 0.045 Uiso 1 1 calc R . . . .
H2B H 0.289943 0.248805 0.183698 0.045 Uiso 1 1 calc R . . . .
C3 C 0.3364(3) 0.0534(7) 0.2728(7) 0.0396(14) Uani 1 1 d . . . . .
H3A H 0.370719 0.023914 0.358245 0.047 Uiso 1 1 calc R . . . .
H3B H 0.294479 -0.000740 0.250370 0.047 Uiso 1 1 calc R . . . .
C4 C 0.3650(3) 0.4640(7) 0.2650(6) 0.0394(14) Uani 1 1 d . . . . .
H4A H 0.339302 0.501091 0.301118 0.059 Uiso 1 1 calc GR . . . .
H4B H 0.336736 0.465347 0.174694 0.059 Uiso 1 1 calc GR . . . .
H4C H 0.404057 0.529251 0.291156 0.059 Uiso 1 1 calc GR . . . .
C5 C 0.4321(3) 0.3153(7) 0.4440(5) 0.0355(13) Uani 1 1 d . . . . .
H5A H 0.409574 0.372996 0.478246 0.053 Uiso 1 1 calc GR . . . .
H5B H 0.473925 0.365970 0.464543 0.053 Uiso 1 1 calc GR . . . .
H5C H 0.441944 0.213130 0.479132 0.053 Uiso 1 1 calc GR . . . .
C6 C 0.3019(3) -0.0085(7) 0.0601(6) 0.0406(14) Uani 1 1 d . . . . .
H6A H 0.272317 -0.089609 0.056641 0.061 Uiso 1 1 calc GR . . . .
H6B H 0.318232 -0.032895 0.004728 0.061 Uiso 1 1 calc GR . . . .
H6C H 0.276949 0.086905 0.034133 0.061 Uiso 1 1 calc GR . . . .
C7 C 0.3890(3) -0.1467(6) 0.2273(7) 0.0413(15) Uani 1 1 d . . . . .
H7A H 0.354537 -0.218127 0.217754 0.062 Uiso 1 1 calc GR . . . .
H7B H 0.425205 -0.143426 0.314141 0.062 Uiso 1 1 calc GR . . . .
H7C H 0.406977 -0.179528 0.176112 0.062 Uiso 1 1 calc GR . . . .

loop_
_atom_site_aniso_label
_atom_site_aniso_U_11
_atom_site_aniso_U_22
_atom_site_aniso_U_33
_atom_site_aniso_U_23
_atom_site_aniso_U_13
_atom_site_aniso_U_12
Ti1 0.0195(4) 0.0230(5) 0.0175(4) 0.0039(3) 0.0104(3) 0.0063(3)
Cl1 0.0185(5) 0.0321(7) 0.0212(6) 0.0120(5) 0.0049(4) 0.0022(4)
Cl2 0.0219(6) 0.0264(6) 0.0247(6) 0.0072(4) 0.0127(5) 0.0030(4)
C1 0.025(3) 0.023(3) 0.029(4) 0.000 0.015(3) 0.000
N1 0.025(2) 0.023(2) 0.028(2) -0.0028(17) 0.0158(18) 0.0004(17)
N2 0.026(2) 0.0179(19) 0.027(2) 0.0005(16) 0.0142(17) 0.0003(16)
C2 0.033(3) 0.041(3) 0.047(3) -0.005(3) 0.026(3) 0.001(2)
C3 0.045(3) 0.036(3) 0.055(4) -0.007(3) 0.038(3) -0.009(3)
C4 0.048(3) 0.035(3) 0.035(3) 0.004(3) 0.021(3) 0.021(3)
C5 0.045(3) 0.035(3) 0.026(3) 0.002(2) 0.017(2) 0.011(2)
C6 0.036(3) 0.036(3) 0.035(3) 0.000(3) 0.008(3) -0.007(3)
C7 0.037(3) 0.016(2) 0.059(4) 0.007(3) 0.017(3) -0.001(2)

loop_
_atom_type_symbol
_atom_type_description
_atom_type_scat_dispersion_real
_atom_type_scat_dispersion_imag
_atom_type_scat_source
C C 0.0033 0.0016 'International Tables Vol C Tables 4.2.6.8 and 6.1.1.4'
H H 0.0000 0.0000 'International Tables Vol C Tables 4.2.6.8 and 6.1.1.4'
N N 0.0061 0.0033 'International Tables Vol C Tables 4.2.6.8 and 6.1.1.4'
Cl Cl 0.1484 0.1585 'International Tables Vol C Tables 4.2.6.8 and 6.1.1.4'
Ti Ti 0.2776 0.4457 'International Tables Vol C Tables 4.2.6.8 and 6.1.1.4'

loop_
_geom_angle_atom_site_label_1
_geom_angle_atom_site_label_2
_geom_angle_atom_site_label_3
_geom_angle
_geom_angle_site_symmetry_1
_geom_angle_site_symmetry_3
_geom_angle_publ_flag
Cl1 Ti1 Ti1 123.92(6) . 2_655 ?
Cl1 Ti1 Cl2 170.81(6) . . ?
Cl1 Ti1 N2 91.22(11) . . ?
Cl2 Ti1 Ti1 58.55(4) 2_655 2_655 ?
Cl2 Ti1 Ti1 56.09(4) . 2_655 ?
Cl2 Ti1 Cl1 88.47(6) 2_655 . ?
Cl2 Ti1 Cl2 84.23(7) 2_655 . ?
Cl2 Ti1 N2 95.14(11) 2_655 . ?
C1 Ti1 Ti1 50.81(13) . 2_655 ?
C1 Ti1 Cl1 93.98(10) . . ?
C1 Ti1 Cl2 94.01(11) . 2_655 ?
C1 Ti1 Cl2 92.08(11) . . ?
C1 Ti1 N1 92.55(15) . . ?
C1 Ti1 N2 169.59(12) . . ?
N1 Ti1 Ti1 123.39(12) . 2_655 ?
N1 Ti1 Cl1 95.71(13) . . ?
N1 Ti1 Cl2 171.96(12) . 2_655 ?
N1 Ti1 Cl2 90.90(12) . . ?
N1 Ti1 N2 77.94(15) . . ?
N2 Ti1 Ti1 131.76(10) . 2_655 ?
N2 Ti1 Cl2 83.91(11) . . ?
Ti1 Cl2 Ti1 65.36(6) 2_655 . ?
Ti1 C1 Ti1 78.4(3) 2_655 . ?
C2 N1 Ti1 107.2(3) . . ?
C4 N1 Ti1 110.2(3) . . ?
C4 N1 C2 104.6(5) . . ?
C5 N1 Ti1 115.7(3) . . ?
C5 N1 C2 112.8(5) . . ?
C5 N1 C4 105.8(4) . . ?
C3 N2 Ti1 104.3(3) . . ?
C3 N2 C7 106.9(5) . . ?
C6 N2 Ti1 112.0(3) . . ?
C6 N2 C3 111.0(5) . . ?
C6 N2 C7 106.8(5) . . ?
C7 N2 Ti1 115.9(3) . . ?
C3 C2 N1 111.0(5) . . ?
N2 C3 C2 112.3(5) . . ?

loop_
_geom_bond_atom_site_label_1
_geom_bond_atom_site_label_2
_geom_bond_distance
_geom_bond_site_symmetry_2
_geom_bond_publ_flag
Ti1 Ti1 2.634(2) 2_655 ?
Ti1 Cl1 2.4093(16) . ?
Ti1 Cl2 2.4049(15) 2_655 ?
Ti1 Cl2 2.4720(15) . ?
Ti1 C1 2.084(6) . ?
Ti1 N1 2.268(4) . ?
Ti1 N2 2.422(4) . ?
N1 C2 1.504(7) . ?
N1 C4 1.497(7) . ?
N1 C5 1.479(7) . ?
N2 C3 1.486(7) . ?
N2 C6 1.473(7) . ?
N2 C7 1.488(7) . ?
C2 C3 1.486(8) . ?

loop_
_geom_torsion_atom_site_label_1
_geom_torsion_atom_site_label_2
_geom_torsion_atom_site_label_3
_geom_torsion_atom_site_label_4
_geom_torsion
_geom_torsion_site_symmetry_1
_geom_torsion_site_symmetry_2
_geom_torsion_site_symmetry_3
_geom_torsion_site_symmetry_4
_geom_torsion_publ_flag
Ti1 N1 C2 C3 47.0(6) . . . . ?
Ti1 N2 C3 C2 39.5(6) . . . . ?
N1 C2 C3 N2 -61.5(7) . . . . ?
C4 N1 C2 C3 164.1(5) . . . . ?
C5 N1 C2 C3 -81.5(6) . . . . ?
C6 N2 C3 C2 -81.2(6) . . . . ?
C7 N2 C3 C2 162.7(5) . . . . ?
